data_7035440
loop_
_publ_author_name
'Laborde, Coralie'
'Wei, Muh-Mei'
'van der Lee, Arie'
'Deydier, Eric'
'Daran, Jean-Claude'
'Volle, Jean-No\"el'
'Poli, Rinaldo'
'Pirat, Jean-Luc'
'Manoury, Eric'
'Virieux, David'

_publ_section_title
;
 Double [3 + 2]-dimerisation cascade synthesis of
 bis(triazolyl)bisphosphanes, a new scaffold for bidentate bisphosphanes.
;
_journal_issue 28
_journal_name_full 'Dalton transactions (Cambridge, England : 2003)'
_journal_page_first 12539
_journal_page_last 12545
_journal_paper_doi 10.1039/c5dt02197a
_journal_volume 44
_journal_year 2015
_chemical_formula_moiety 'C42 H34 Cl2 N6 P2 Pd, C H Cl3'
_chemical_formula_sum 'C43 H35 Cl5 N6 P2 Pd'
_chemical_formula_weight 981.36
_space_group_IT_number 14
_symmetry_cell_setting monoclinic
_symmetry_space_group_name_Hall '-P 2ybc'
_symmetry_space_group_name_H-M 'P 1 21/c 1'
_atom_sites_solution_hydrogens difmap
_atom_sites_solution_primary other
_audit_update_record
;
2014-10-31 deposited with the CCDC.
2015-06-16 downloaded from the CCDC.
;
_cell_angle_alpha 90
_cell_angle_beta 94.2374(16)
_cell_angle_gamma 90
_cell_formula_units_Z 8
_cell_length_a 20.0222(3)
_cell_length_b 18.8861(4)
_cell_length_c 22.6056(4)
_cell_measurement_reflns_used 8620
_cell_measurement_temperature 175
_cell_measurement_theta_max 26.2780
_cell_measurement_theta_min 2.0090
_cell_volume 8524.7(3)
_computing_cell_refinement
;
CrysAlisPro, Agilent Technologies,
Version 1.171.36.24 (release 03-12-2012 CrysAlis171 .NET)
(compiled Dec  3 2012,18:21:49)
;
_computing_data_collection
;
CrysAlisPro, Agilent Technologies,
Version 1.171.36.24 (release 03-12-2012 CrysAlis171 .NET)
(compiled Dec  3 2012,18:21:49)
;
_computing_data_reduction
;
CrysAlisPro, Agilent Technologies,
Version 1.171.36.24 (release 03-12-2012 CrysAlis171 .NET)
(compiled Dec  3 2012,18:21:49)
;
_computing_molecular_graphics 'CAMERON (Watkin et al., 1996)'
_computing_publication_material 'CRYSTALS (Betteridge et al., 2003)'
_computing_structure_refinement 'CRYSTALS (Betteridge et al., 2003)'
_computing_structure_solution 'Superflip (Palatinus & Chapuis, 2007)'
_diffrn_ambient_temperature 175
_diffrn_detector_area_resol_mean 16.0143
_diffrn_measured_fraction_theta_full 0.852
_diffrn_measured_fraction_theta_max 0.820
_diffrn_measurement_details
;
  1 omega   51.00   77.00   1.0000  420.0000
omega____ theta____ kappa____ phi______ frames
    -       11.3939  179.0000  -60.0000 26

  2 omega  -48.00   84.00   1.0000  420.0000
omega____ theta____ kappa____ phi______ frames
    -       11.3939    0.0000  -90.0000 132

  3 omega  -20.00   35.00   1.0000  420.0000
omega____ theta____ kappa____ phi______ frames
    -       11.3939  -38.0000 -150.0000 55

;
_diffrn_measurement_device Area
_diffrn_measurement_device_type 'Xcalibur, Sapphire3, Gemini'
_diffrn_measurement_method '\w scans'
_diffrn_orient_matrix_UB_11 0.0099175000
_diffrn_orient_matrix_UB_12 0.0183588000
_diffrn_orient_matrix_UB_13 0.0265859000
_diffrn_orient_matrix_UB_21 0.0164357000
_diffrn_orient_matrix_UB_22 0.0257492000
_diffrn_orient_matrix_UB_23 -0.0165561000
_diffrn_orient_matrix_UB_31 -0.0298946000
_diffrn_orient_matrix_UB_32 0.0202421000
_diffrn_orient_matrix_UB_33 -0.0030392000
_diffrn_radiation_monochromator graphite
_diffrn_radiation_source 'Enhance (Mo) X-ray Source'
_diffrn_radiation_type 'Mo K\a'
_diffrn_radiation_wavelength 0.71073
_diffrn_reflns_av_R_equivalents 0.032
_diffrn_reflns_av_sigmaI/netI 0.0527
_diffrn_reflns_limit_h_max 22
_diffrn_reflns_limit_h_min -25
_diffrn_reflns_limit_k_max 23
_diffrn_reflns_limit_k_min -22
_diffrn_reflns_limit_l_max 25
_diffrn_reflns_limit_l_min -25
_diffrn_reflns_number 32286
_diffrn_reflns_theta_full 25.123
_diffrn_reflns_theta_max 26.446
_diffrn_reflns_theta_min 1.484
_exptl_absorpt_coefficient_mu 0.864
_exptl_absorpt_correction_T_max 1.00000
_exptl_absorpt_correction_T_min 0.98999
_exptl_absorpt_correction_type multi-scan
_exptl_absorpt_process_details
;
CrysAlisPro, Agilent Technologies,
Version 1.171.36.24 (release 03-12-2012 CrysAlis171 .NET)
(compiled Dec  3 2012,18:21:49)
Empirical absorption correction using spherical harmonics,
 implemented in SCALE3 ABSPACK scaling algorithm.
;
_exptl_crystal_colour yellow
_exptl_crystal_density_diffrn 1.529
_exptl_crystal_density_method 'not measured'
_exptl_crystal_description prism
_exptl_crystal_F_000 3968
_exptl_crystal_size_max 0.250
_exptl_crystal_size_mid 0.200
_exptl_crystal_size_min 0.150
_refine_diff_density_max 1.64
_refine_diff_density_min -1.63
_refine_ls_extinction_method None
_refine_ls_goodness_of_fit_ref 1.1177
_refine_ls_hydrogen_treatment constr
_refine_ls_matrix_type full
_refine_ls_number_parameters 1027
_refine_ls_number_reflns 10170
_refine_ls_number_restraints 0
_refine_ls_R_factor_all 0.0727
_refine_ls_R_factor_gt 0.0438
_refine_ls_shift/su_max 0.0013347
_refine_ls_shift/su_mean 0.0000401
_refine_ls_structure_factor_coef F
_refine_ls_weighting_details
;
 Method, part 1, Chebychev polynomial, (Watkin, 1994, Prince, 1982) 
 [weight] = 1.0/[A~0~*T~0~(x)+A~1~*T~1~(x) ... +A~n-1~]*T~n-1~(x)] 
 where A~i~ are the Chebychev coefficients listed below and x= Fcalc/Fmax 
 Method = Robust Weighting (Prince, 1982) 
 W = [weight] * [1-(deltaF/6*sigmaF)^2^]^2^ 
 A~i~ are: 
 1.94 -8.31 -1.20 -2.49 -1.94 
;
_refine_ls_weighting_scheme calc
_refine_ls_wR_factor_all 0.0313
_refine_ls_wR_factor_gt 0.0247
_refine_ls_wR_factor_ref 0.0247
_reflns_limit_h_max 25
_reflns_limit_h_min -25
_reflns_limit_k_max 23
_reflns_limit_k_min 0
_reflns_limit_l_max 25
_reflns_limit_l_min 0
_reflns_number_gt 10170
_reflns_number_total 14409
_reflns_threshold_expression I>2.0\s(I)
_oxford_refine_ls_scale 0.5393(3)
_cod_data_source_file c5dt02197a2.cif
_cod_data_source_block 13.1
_cod_depositor_comments 'Adding full bibliography for 7035438--7035443.cif.'
_cod_original_cell_volume 8524.8(3)
_cod_original_sg_symbol_H-M 'P 21/c '
_cod_database_code 7035440

loop_
_symmetry_equiv_pos_as_xyz
x,y,z
-x,-y,-z
x,-y+1/2,z+1/2
-x,y+1/2,-z+1/2

loop_
_atom_site_label
_atom_site_type_symbol
_atom_site_fract_x
_atom_site_fract_y
_atom_site_fract_z
_atom_site_U_iso_or_equiv
_atom_site_occupancy
_atom_site_adp_type
_atom_site_refinement_flags_posn
Pd1 Pd 0.264294(14) 0.633158(16) 0.505675(14) 0.0214 1.0000 Uani .
Cl3 Cl 0.24132(6) 0.75384(6) 0.50307(6) 0.0413 1.0000 Uani .
Cl7 Cl 0.36881(5) 0.65767(6) 0.47034(6) 0.0370 1.0000 Uani .
P10 P 0.29919(5) 0.51900(5) 0.50505(5) 0.0197 1.0000 Uani .
P15 P 0.16447(5) 0.61050(5) 0.54293(5) 0.0223 1.0000 Uani .
C17 C 0.37969(18) 0.5076(2) 0.54701(19) 0.0230 1.0000 Uani .
C18 C 0.3923(2) 0.5457(3) 0.5980(2) 0.0536 1.0000 Uani .
C19 C 0.4516(3) 0.5352(4) 0.6328(3) 0.0669 1.0000 Uani .
C20 C 0.4979(2) 0.4883(3) 0.6168(2) 0.0473 1.0000 Uani .
C21 C 0.4855(2) 0.4503(3) 0.5662(3) 0.0539 1.0000 Uani .
C22 C 0.4267(2) 0.4594(3) 0.5311(3) 0.0484 1.0000 Uani .
Pd23 Pd 0.769913(14) 0.865812(17) 0.533604(15) 0.0262 1.0000 Uani .
P24 P 0.66982(5) 0.89102(6) 0.56742(5) 0.0246 1.0000 Uani .
Cl29 Cl 0.75477(6) 0.74510(6) 0.54739(7) 0.0553 1.0000 Uani .
Cl32 Cl 0.86849(6) 0.84259(6) 0.48768(7) 0.0478 1.0000 Uani .
N36 N 0.78576(18) 1.09295(18) 0.60655(15) 0.0299 1.0000 Uani .
C37 C 0.6088(2) 0.8193(2) 0.56601(19) 0.0273 1.0000 Uani .
C38 C 0.5907(2) 0.7847(2) 0.5126(2) 0.0393 1.0000 Uani .
C39 C 0.5437(2) 0.7319(3) 0.5112(2) 0.0455 1.0000 Uani .
C40 C 0.5148(2) 0.7112(3) 0.5614(3) 0.0472 1.0000 Uani .
C41 C 0.5329(2) 0.7451(3) 0.6144(2) 0.0422 1.0000 Uani .
C42 C 0.5793(2) 0.7994(2) 0.6170(2) 0.0330 1.0000 Uani .
C43 C 0.62505(19) 0.9586(2) 0.52264(19) 0.0266 1.0000 Uani .
N44 N 0.57432(18) 0.9427(2) 0.48210(18) 0.0378 1.0000 Uani .
N45 N 0.55609(18) 1.0005(2) 0.45304(18) 0.0393 1.0000 Uani .
N46 N 0.59516(17) 1.05394(19) 0.47448(16) 0.0305 1.0000 Uani .
C47 C 0.63913(19) 1.0305(2) 0.51873(18) 0.0244 1.0000 Uani .
C48 C 0.6903(2) 1.0692(2) 0.55350(17) 0.0225 1.0000 Uani .
N49 N 0.68312(18) 1.12601(18) 0.58967(15) 0.0293 1.0000 Uani .
N50 N 0.74144(19) 1.1396(2) 0.62138(16) 0.0361 1.0000 Uani .
C52 C 0.75613(19) 1.0489(2) 0.56522(17) 0.0226 1.0000 Uani .
C53 C 0.6261(2) 1.1745(3) 0.5956(2) 0.0409 1.0000 Uani .
C54 C 0.5824(2) 1.1564(2) 0.6444(2) 0.0326 1.0000 Uani .
C55 C 0.5999(2) 1.1780(2) 0.7019(2) 0.0353 1.0000 Uani .
C56 C 0.5575(3) 1.1655(3) 0.7466(2) 0.0487 1.0000 Uani .
C57 C 0.4979(3) 1.1310(3) 0.7339(3) 0.0550 1.0000 Uani .
C58 C 0.4811(3) 1.1085(3) 0.6771(3) 0.0574 1.0000 Uani .
C59 C 0.5229(3) 1.1214(3) 0.6324(3) 0.0507 1.0000 Uani .
C60 C 0.5867(2) 1.1256(2) 0.44876(19) 0.0346 1.0000 Uani .
C61 C 0.5962(2) 1.1292(2) 0.3834(2) 0.0335 1.0000 Uani .
C62 C 0.6426(3) 1.1760(3) 0.3655(3) 0.0539 1.0000 Uani .
C63 C 0.6499(3) 1.1854(4) 0.3058(3) 0.0761 1.0000 Uani .
C64 C 0.6113(4) 1.1480(4) 0.2641(3) 0.0772 1.0000 Uani .
C65 C 0.5636(4) 1.1019(3) 0.2815(3) 0.0777 1.0000 Uani .
C66 C 0.5558(3) 1.0926(3) 0.3422(2) 0.0547 1.0000 Uani .
C67 C 0.6754(2) 0.9225(2) 0.64319(19) 0.0313 1.0000 Uani .
C68 C 0.6270(3) 0.9668(2) 0.6640(2) 0.0373 1.0000 Uani .
C69 C 0.6279(3) 0.9813(3) 0.7239(2) 0.0531 1.0000 Uani .
C70 C 0.6768(3) 0.9533(3) 0.7633(2) 0.0546 1.0000 Uani .
C71 C 0.7261(3) 0.9110(3) 0.7425(2) 0.0499 1.0000 Uani .
C72 C 0.7262(2) 0.8954(2) 0.6821(2) 0.0372 1.0000 Uani .
Cl73 Cl 0.66473(12) 0.73904(9) 0.75407(7) 0.0921 1.0000 Uani .
C74 C 0.6587(3) 0.7641(3) 0.8275(2) 0.0532 1.0000 Uani .
Cl75 Cl 0.68138(9) 0.69241(11) 0.87320(8) 0.0797 1.0000 Uani .
Cl76 Cl 0.57867(10) 0.79305(10) 0.84010(12) 0.1028 1.0000 Uani .
Cl77 Cl 0.14770(8) 0.63470(9) 0.35916(7) 0.0673 1.0000 Uani .
C78 C 0.1697(3) 0.7192(4) 0.3407(3) 0.0804 1.0000 Uani .
Cl79 Cl 0.09922(14) 0.77349(12) 0.33032(16) 0.1564 1.0000 Uani .
C82 C 0.11504(18) 0.5434(2) 0.50182(18) 0.0239 1.0000 Uani .
N83 N 0.05939(17) 0.55706(19) 0.46545(17) 0.0310 1.0000 Uani .
N84 N 0.04061(17) 0.4982(2) 0.43834(17) 0.0328 1.0000 Uani .
N85 N 0.08331(15) 0.44640(18) 0.45689(15) 0.0259 1.0000 Uani .
C86 C 0.13049(18) 0.4727(2) 0.49706(18) 0.0210 1.0000 Uani .
C87 C 0.18391(19) 0.4334(2) 0.52950(17) 0.0202 1.0000 Uani .
N88 N 0.17549(16) 0.37706(17) 0.56523(14) 0.0234 1.0000 Uani .
N89 N 0.23411(17) 0.35953(19) 0.59467(16) 0.0311 1.0000 Uani .
N90 N 0.27983(16) 0.40404(18) 0.57938(16) 0.0290 1.0000 Uani .
C91 C 0.25088(18) 0.45068(19) 0.53909(17) 0.0205 1.0000 Uani .
C92 C 0.1150(2) 0.3341(2) 0.57391(19) 0.0303 1.0000 Uani .
C93 C 0.0998(2) 0.3282(2) 0.6378(2) 0.0337 1.0000 Uani .
C94 C 0.0443(2) 0.3622(3) 0.6573(2) 0.0439 1.0000 Uani .
C95 C 0.0293(3) 0.3570(4) 0.7157(2) 0.0605 1.0000 Uani .
C96 C 0.0701(3) 0.3179(4) 0.7546(2) 0.0656 1.0000 Uani .
C97 C 0.1247(3) 0.2841(4) 0.7369(3) 0.0689 1.0000 Uani .
C98 C 0.1390(3) 0.2884(3) 0.6776(3) 0.0545 1.0000 Uani .
C99 C 0.0782(2) 0.3763(2) 0.42844(19) 0.0292 1.0000 Uani .
C100 C 0.0854(2) 0.3825(2) 0.3627(2) 0.0305 1.0000 Uani .
C101 C 0.0308(2) 0.3814(3) 0.3222(2) 0.0425 1.0000 Uani .
C102 C 0.0385(3) 0.3880(3) 0.2618(2) 0.0511 1.0000 Uani .
C103 C 0.1002(3) 0.3968(4) 0.2421(2) 0.0671 1.0000 Uani .
C104 C 0.1550(3) 0.3940(5) 0.2812(3) 0.0948 1.0000 Uani .
C105 C 0.1480(3) 0.3876(4) 0.3415(3) 0.0736 1.0000 Uani .
C106 C 0.17361(19) 0.5800(2) 0.61884(19) 0.0266 1.0000 Uani .
C107 C 0.2244(2) 0.6107(2) 0.6565(2) 0.0357 1.0000 Uani .
C108 C 0.2259(3) 0.5993(3) 0.7171(2) 0.0470 1.0000 Uani .
C109 C 0.1780(3) 0.5577(3) 0.7403(2) 0.0477 1.0000 Uani .
C110 C 0.1294(3) 0.5258(3) 0.7034(2) 0.0425 1.0000 Uani .
C111 C 0.1267(2) 0.5365(2) 0.6434(2) 0.0325 1.0000 Uani .
C112 C 0.10714(18) 0.6849(2) 0.5465(2) 0.0270 1.0000 Uani .
C113 C 0.0756(2) 0.7137(2) 0.4953(2) 0.0367 1.0000 Uani .
C114 C 0.0339(2) 0.7717(2) 0.4981(2) 0.0428 1.0000 Uani .
C115 C 0.0239(2) 0.8014(3) 0.5522(3) 0.0466 1.0000 Uani .
C116 C 0.0551(2) 0.7748(3) 0.6035(3) 0.0498 1.0000 Uani .
C117 C 0.0971(2) 0.7163(2) 0.6005(2) 0.0362 1.0000 Uani .
C118 C 0.3038(2) 0.5295(2) 0.3816(2) 0.0299 1.0000 Uani .
C119 C 0.30696(19) 0.4842(2) 0.43031(19) 0.0249 1.0000 Uani .
C120 C 0.3187(2) 0.4129(2) 0.42234(19) 0.0270 1.0000 Uani .
C121 C 0.3290(2) 0.3869(2) 0.3662(2) 0.0377 1.0000 Uani .
C122 C 0.3272(2) 0.4324(3) 0.3185(2) 0.0385 1.0000 Uani .
C123 C 0.3131(2) 0.5030(3) 0.3259(2) 0.0387 1.0000 Uani .
C124 C 0.79682(19) 1.0127(2) 0.45222(18) 0.0255 1.0000 Uani .
C125 C 0.7807(2) 0.9668(3) 0.4056(2) 0.0405 1.0000 Uani .
C126 C 0.7760(3) 0.9905(3) 0.3482(2) 0.0556 1.0000 Uani .
C127 C 0.7871(3) 1.0601(3) 0.3358(2) 0.0545 1.0000 Uani .
C128 C 0.8033(3) 1.1068(3) 0.3815(2) 0.0443 1.0000 Uani .
C129 C 0.8071(2) 1.0842(2) 0.4391(2) 0.0348 1.0000 Uani .
C130 C 0.9026(2) 0.9565(3) 0.6144(2) 0.0472 1.0000 Uani .
C131 C 0.8853(2) 0.9923(2) 0.5632(2) 0.0285 1.0000 Uani .
C132 C 0.9313(2) 1.0368(3) 0.5403(3) 0.0581 1.0000 Uani .
C133 C 0.9946(3) 1.0433(3) 0.5692(3) 0.0705 1.0000 Uani .
C134 C 1.0121(2) 1.0068(3) 0.6191(3) 0.0515 1.0000 Uani .
C135 C 0.9665(3) 0.9644(3) 0.6423(2) 0.0605 1.0000 Uani .
P1 P 0.80129(5) 0.98045(5) 0.52781(5) 0.0224 1.0000 Uani .
Cl1 Cl 0.2185(3) 0.71475(18) 0.28176(18) 0.2882 1.0000 Uani .
H181 H 0.3612 0.5785 0.6087 0.0649 1.0000 Uiso R
H191 H 0.4596 0.5609 0.6672 0.0802 1.0000 Uiso R
H201 H 0.5373 0.4816 0.6401 0.0569 1.0000 Uiso R
H211 H 0.5179 0.4180 0.5547 0.0640 1.0000 Uiso R
H221 H 0.4190 0.4331 0.4963 0.0579 1.0000 Uiso R
H381 H 0.6113 0.7967 0.4782 0.0469 1.0000 Uiso R
H391 H 0.5310 0.7097 0.4753 0.0542 1.0000 Uiso R
H401 H 0.4832 0.6746 0.5600 0.0562 1.0000 Uiso R
H411 H 0.5137 0.7311 0.6485 0.0498 1.0000 Uiso R
H421 H 0.5907 0.8221 0.6525 0.0405 1.0000 Uiso R
H531 H 0.6444 1.2220 0.6018 0.0492 1.0000 Uiso R
H532 H 0.5979 1.1731 0.5593 0.0491 1.0000 Uiso R
H551 H 0.6404 1.2007 0.7106 0.0416 1.0000 Uiso R
H561 H 0.5693 1.1805 0.7851 0.0580 1.0000 Uiso R
H571 H 0.4688 1.1234 0.7635 0.0650 1.0000 Uiso R
H581 H 0.4409 1.0838 0.6686 0.0690 1.0000 Uiso R
H591 H 0.5109 1.1072 0.5939 0.0611 1.0000 Uiso R
H601 H 0.6192 1.1561 0.4692 0.0417 1.0000 Uiso R
H602 H 0.5421 1.1416 0.4549 0.0424 1.0000 Uiso R
H621 H 0.6694 1.2016 0.3936 0.0639 1.0000 Uiso R
H631 H 0.6819 1.2174 0.2939 0.0909 1.0000 Uiso R
H641 H 0.6170 1.1538 0.2241 0.0920 1.0000 Uiso R
H651 H 0.5360 1.0773 0.2540 0.0929 1.0000 Uiso R
H661 H 0.5227 1.0619 0.3544 0.0650 1.0000 Uiso R
H681 H 0.5933 0.9858 0.6378 0.0451 1.0000 Uiso R
H691 H 0.5952 1.0100 0.7381 0.0633 1.0000 Uiso R
H701 H 0.6764 0.9624 0.8041 0.0660 1.0000 Uiso R
H711 H 0.7601 0.8917 0.7685 0.0591 1.0000 Uiso R
H721 H 0.7593 0.8663 0.6685 0.0440 1.0000 Uiso R
H741 H 0.6902 0.8022 0.8371 0.0642 1.0000 Uiso R
H781 H 0.1973 0.7383 0.3742 0.0959 1.0000 Uiso R
H921 H 0.0775 0.3564 0.5517 0.0354 1.0000 Uiso R
H922 H 0.1216 0.2873 0.5585 0.0360 1.0000 Uiso R
H941 H 0.0173 0.3884 0.6305 0.0527 1.0000 Uiso R
H951 H -0.0087 0.3795 0.7283 0.0723 1.0000 Uiso R
H961 H 0.0598 0.3143 0.7941 0.0778 1.0000 Uiso R
H971 H 0.1517 0.2579 0.7637 0.0820 1.0000 Uiso R
H981 H 0.1748 0.2635 0.6644 0.0649 1.0000 Uiso R
H991 H 0.1124 0.3461 0.4464 0.0346 1.0000 Uiso R
H992 H 0.0353 0.3559 0.4346 0.0348 1.0000 Uiso R
H1011 H -0.0122 0.3771 0.3354 0.0511 1.0000 Uiso R
H1021 H 0.0003 0.3867 0.2347 0.0609 1.0000 Uiso R
H1031 H 0.1044 0.4043 0.2019 0.0810 1.0000 Uiso R
H1041 H 0.1981 0.3968 0.2670 0.1129 1.0000 Uiso R
H1051 H 0.1858 0.3871 0.3688 0.0870 1.0000 Uiso R
H1071 H 0.2567 0.6389 0.6409 0.0427 1.0000 Uiso R
H1081 H 0.2596 0.6204 0.7415 0.0561 1.0000 Uiso R
H1091 H 0.1779 0.5512 0.7813 0.0580 1.0000 Uiso R
H1101 H 0.0984 0.4963 0.7195 0.0512 1.0000 Uiso R
H1111 H 0.0937 0.5155 0.6185 0.0389 1.0000 Uiso R
H1131 H 0.0830 0.6937 0.4585 0.0439 1.0000 Uiso R
H1141 H 0.0128 0.7905 0.4637 0.0507 1.0000 Uiso R
H1151 H -0.0043 0.8401 0.5543 0.0558 1.0000 Uiso R
H1161 H 0.0486 0.7956 0.6399 0.0599 1.0000 Uiso R
H1171 H 0.1192 0.6979 0.6349 0.0440 1.0000 Uiso R
H1181 H 0.2966 0.5774 0.3862 0.0360 1.0000 Uiso R
H1201 H 0.3187 0.3820 0.4552 0.0318 1.0000 Uiso R
H1211 H 0.3368 0.3393 0.3612 0.0452 1.0000 Uiso R
H1221 H 0.3349 0.4156 0.2810 0.0457 1.0000 Uiso R
H1231 H 0.3100 0.5333 0.2935 0.0457 1.0000 Uiso R
H1251 H 0.7730 0.9195 0.4143 0.0483 1.0000 Uiso R
H1261 H 0.7652 0.9588 0.3172 0.0672 1.0000 Uiso R
H1271 H 0.7829 1.0763 0.2972 0.0665 1.0000 Uiso R
H1281 H 0.8117 1.1539 0.3728 0.0525 1.0000 Uiso R
H1291 H 0.8158 1.1162 0.4702 0.0414 1.0000 Uiso R
H1301 H 0.8717 0.9268 0.6304 0.0569 1.0000 Uiso R
H1321 H 0.9198 1.0622 0.5058 0.0701 1.0000 Uiso R
H1331 H 1.0260 1.0729 0.5530 0.0842 1.0000 Uiso R
H1341 H 1.0549 1.0112 0.6381 0.0621 1.0000 Uiso R
H1351 H 0.9779 0.9407 0.6773 0.0720 1.0000 Uiso R

loop_
_atom_site_aniso_label
_atom_site_aniso_U_11
_atom_site_aniso_U_22
_atom_site_aniso_U_33
_atom_site_aniso_U_23
_atom_site_aniso_U_13
_atom_site_aniso_U_12
Pd1 0.01651(14) 0.01477(15) 0.03313(18) 0.00010(13) 0.00232(12) 0.00014(12)
Cl3 0.0371(6) 0.0170(5) 0.0719(9) -0.0011(5) 0.0179(6) 0.0020(5)
Cl7 0.0219(5) 0.0251(6) 0.0651(8) 0.0058(5) 0.0106(5) -0.0032(4)
P10 0.0140(5) 0.0168(5) 0.0283(6) 0.0023(4) 0.0019(4) 0.0008(4)
P15 0.0165(5) 0.0195(5) 0.0311(6) -0.0010(4) 0.0015(4) 0.0022(4)
C17 0.0144(18) 0.018(2) 0.037(2) 0.0056(17) 0.0002(16) -0.0043(16)
C18 0.034(3) 0.083(4) 0.042(3) -0.020(3) -0.005(2) 0.020(3)
C19 0.049(3) 0.111(5) 0.038(3) -0.024(3) -0.012(3) 0.016(3)
C20 0.027(2) 0.062(4) 0.051(3) 0.017(3) -0.011(2) -0.002(2)
C21 0.030(3) 0.043(3) 0.087(4) -0.011(3) -0.012(3) 0.017(2)
C22 0.032(3) 0.039(3) 0.071(4) -0.024(3) -0.018(2) 0.014(2)
Pd23 0.01900(15) 0.01610(16) 0.0432(2) 0.00016(14) 0.00010(13) -0.00122(13)
P24 0.0226(5) 0.0191(5) 0.0320(6) 0.0020(4) 0.0009(4) -0.0030(4)
Cl29 0.0442(7) 0.0188(6) 0.1036(12) 0.0113(6) 0.0100(7) -0.0018(5)
Cl32 0.0245(6) 0.0291(6) 0.0914(11) -0.0155(6) 0.0140(6) 0.0009(5)
N36 0.039(2) 0.0257(19) 0.024(2) -0.0038(15) -0.0028(16) -0.0013(17)
C37 0.023(2) 0.021(2) 0.037(3) 0.0040(18) 0.0009(18) -0.0016(18)
C38 0.039(3) 0.037(3) 0.043(3) -0.006(2) 0.008(2) -0.010(2)
C39 0.041(3) 0.035(3) 0.060(4) -0.008(2) 0.000(2) -0.012(2)
C40 0.032(3) 0.028(3) 0.079(4) 0.009(3) -0.009(3) -0.009(2)
C41 0.032(2) 0.039(3) 0.055(3) 0.020(2) 0.007(2) -0.008(2)
C42 0.031(2) 0.027(2) 0.041(3) 0.006(2) 0.001(2) -0.0011(19)
C43 0.020(2) 0.028(2) 0.033(2) 0.0015(18) 0.0058(17) -0.0023(17)
N44 0.0286(19) 0.033(2) 0.049(3) 0.0092(19) -0.0100(17) -0.0083(17)
N45 0.032(2) 0.038(2) 0.045(2) 0.0099(19) -0.0105(18) -0.0121(18)
N46 0.0263(18) 0.031(2) 0.033(2) 0.0085(16) -0.0043(15) -0.0001(16)
C47 0.021(2) 0.029(2) 0.024(2) 0.0002(17) 0.0026(16) -0.0037(17)
C48 0.031(2) 0.015(2) 0.022(2) 0.0031(16) 0.0049(17) 0.0008(17)
N49 0.039(2) 0.0200(18) 0.029(2) -0.0005(15) 0.0061(16) 0.0061(16)
N50 0.046(2) 0.030(2) 0.031(2) -0.0090(17) -0.0041(17) 0.0001(19)
C52 0.026(2) 0.018(2) 0.023(2) -0.0012(16) 0.0022(16) -0.0011(17)
C53 0.053(3) 0.034(3) 0.036(3) 0.004(2) 0.011(2) 0.019(2)
C54 0.034(2) 0.027(2) 0.036(3) -0.0065(19) -0.0012(19) 0.0126(19)
C55 0.029(2) 0.035(3) 0.042(3) -0.006(2) 0.006(2) -0.005(2)
C56 0.046(3) 0.061(3) 0.040(3) -0.005(3) 0.014(2) 0.004(3)
C57 0.037(3) 0.054(3) 0.077(4) 0.017(3) 0.023(3) 0.007(3)
C58 0.029(3) 0.047(3) 0.096(5) 0.008(3) 0.002(3) -0.005(2)
C59 0.048(3) 0.040(3) 0.061(4) -0.009(3) -0.015(3) 0.001(2)
C60 0.036(2) 0.032(3) 0.035(3) 0.008(2) -0.0044(19) 0.007(2)
C61 0.030(2) 0.029(2) 0.041(3) 0.010(2) 0.0022(19) 0.012(2)
C62 0.043(3) 0.061(4) 0.057(4) 0.032(3) -0.005(3) -0.001(3)
C63 0.061(4) 0.100(6) 0.069(5) 0.048(4) 0.011(3) 0.007(4)
C64 0.125(6) 0.066(4) 0.046(4) 0.021(3) 0.038(4) 0.035(4)
C65 0.131(7) 0.049(4) 0.051(4) -0.006(3) -0.004(4) 0.008(4)
C66 0.081(4) 0.050(3) 0.034(3) 0.006(3) 0.003(3) -0.015(3)
C67 0.038(2) 0.024(2) 0.031(3) 0.0017(18) -0.002(2) -0.0075(19)
C68 0.054(3) 0.028(2) 0.030(3) 0.0015(19) 0.002(2) -0.001(2)
C69 0.081(4) 0.030(3) 0.050(4) -0.002(2) 0.014(3) 0.006(3)
C70 0.084(4) 0.043(3) 0.036(3) -0.004(2) 0.000(3) -0.012(3)
C71 0.063(3) 0.043(3) 0.040(3) 0.006(2) -0.017(3) -0.021(3)
C72 0.044(3) 0.030(2) 0.037(3) 0.003(2) -0.005(2) -0.008(2)
Cl73 0.174(2) 0.0603(10) 0.0413(9) -0.0089(7) 0.0010(10) -0.0406(12)
C74 0.061(3) 0.054(3) 0.043(3) -0.012(3) -0.006(3) -0.015(3)
Cl75 0.0769(11) 0.0991(13) 0.0625(10) 0.0307(10) 0.0021(8) 0.0151(10)
Cl76 0.0710(12) 0.0682(12) 0.167(2) -0.0152(13) -0.0063(13) 0.0150(10)
Cl77 0.0559(8) 0.0710(10) 0.0752(10) 0.0009(8) 0.0070(7) 0.0064(8)
C78 0.074(4) 0.108(6) 0.064(4) -0.044(4) 0.036(3) -0.053(4)
Cl79 0.142(2) 0.0720(14) 0.240(3) 0.0580(18) -0.087(2) -0.0277(14)
C82 0.0170(19) 0.026(2) 0.028(2) 0.0009(18) -0.0040(16) 0.0023(17)
N83 0.0221(18) 0.029(2) 0.041(2) 0.0012(17) -0.0026(15) 0.0013(16)
N84 0.0242(18) 0.033(2) 0.040(2) 0.0014(17) -0.0054(16) 0.0014(16)
N85 0.0184(16) 0.0247(18) 0.034(2) 0.0026(15) -0.0026(14) 0.0008(15)
C86 0.0119(18) 0.023(2) 0.028(2) -0.0004(17) 0.0028(16) -0.0006(16)
C87 0.0214(19) 0.019(2) 0.021(2) 0.0021(16) 0.0045(16) -0.0006(16)
N88 0.0213(16) 0.0237(18) 0.0254(18) 0.0043(14) 0.0040(13) -0.0012(14)
N89 0.0265(18) 0.029(2) 0.037(2) 0.0106(16) -0.0006(15) -0.0035(16)
N90 0.0208(17) 0.028(2) 0.038(2) 0.0091(16) -0.0005(15) 0.0002(15)
C91 0.0188(19) 0.0160(19) 0.026(2) 0.0007(16) 0.0009(16) 0.0017(16)
C92 0.028(2) 0.028(2) 0.035(3) 0.0005(19) 0.0031(18) -0.0146(19)
C93 0.029(2) 0.039(3) 0.034(3) 0.008(2) 0.0060(19) -0.014(2)
C94 0.035(3) 0.061(3) 0.035(3) 0.000(2) 0.000(2) -0.011(3)
C95 0.047(3) 0.094(5) 0.042(3) -0.007(3) 0.012(3) -0.008(3)
C96 0.065(4) 0.102(5) 0.031(3) 0.004(3) 0.018(3) -0.030(4)
C97 0.065(4) 0.087(5) 0.054(4) 0.036(3) 0.004(3) -0.013(4)
C98 0.043(3) 0.060(4) 0.062(4) 0.033(3) 0.014(3) 0.000(3)
C99 0.027(2) 0.025(2) 0.036(3) 0.0003(19) 0.0002(18) -0.0047(18)
C100 0.026(2) 0.029(2) 0.036(3) 0.0034(19) -0.0012(18) -0.0020(18)
C101 0.029(2) 0.059(3) 0.039(3) 0.000(2) -0.001(2) -0.007(2)
C102 0.043(3) 0.069(4) 0.038(3) 0.004(3) -0.012(2) 0.002(3)
C103 0.062(4) 0.103(5) 0.035(3) 0.025(3) -0.007(3) -0.005(4)
C104 0.049(4) 0.193(9) 0.043(4) 0.029(5) 0.011(3) -0.018(5)
C105 0.035(3) 0.142(7) 0.042(3) 0.019(4) -0.009(2) -0.018(3)
C106 0.019(2) 0.028(2) 0.033(3) -0.0050(18) 0.0044(17) 0.0019(17)
C107 0.023(2) 0.037(3) 0.047(3) -0.007(2) 0.003(2) 0.0001(19)
C108 0.040(3) 0.055(3) 0.043(3) -0.012(3) -0.011(2) 0.002(3)
C109 0.056(3) 0.057(3) 0.030(3) 0.002(2) 0.000(2) 0.008(3)
C110 0.049(3) 0.048(3) 0.031(3) 0.004(2) 0.007(2) -0.004(2)
C111 0.031(2) 0.032(2) 0.034(3) -0.006(2) 0.0035(19) -0.003(2)
C112 0.0131(19) 0.021(2) 0.048(3) 0.0007(19) 0.0049(18) 0.0013(17)
C113 0.026(2) 0.032(3) 0.052(3) 0.004(2) 0.002(2) 0.004(2)
C114 0.034(3) 0.029(3) 0.065(4) 0.009(2) -0.001(2) 0.011(2)
C115 0.027(2) 0.033(3) 0.080(4) -0.008(3) 0.003(3) 0.012(2)
C116 0.038(3) 0.042(3) 0.070(4) -0.017(3) 0.012(3) 0.005(2)
C117 0.026(2) 0.029(2) 0.054(3) -0.009(2) 0.004(2) 0.0021(19)
C118 0.023(2) 0.024(2) 0.043(3) 0.0076(19) 0.0035(18) -0.0008(18)
C119 0.0177(19) 0.021(2) 0.036(3) 0.0013(18) 0.0024(17) -0.0033(16)
C120 0.029(2) 0.022(2) 0.030(2) 0.0056(18) 0.0007(18) 0.0009(18)
C121 0.039(3) 0.030(3) 0.044(3) -0.006(2) 0.000(2) 0.004(2)
C122 0.041(3) 0.044(3) 0.031(3) -0.005(2) 0.002(2) -0.002(2)
C123 0.040(3) 0.041(3) 0.035(3) 0.012(2) 0.003(2) -0.005(2)
C124 0.023(2) 0.029(2) 0.023(2) 0.0006(18) -0.0014(16) 0.0012(18)
C125 0.049(3) 0.034(3) 0.038(3) -0.010(2) 0.000(2) -0.004(2)
C126 0.072(4) 0.055(4) 0.038(3) -0.019(3) -0.007(3) 0.010(3)
C127 0.071(4) 0.064(4) 0.028(3) 0.002(3) 0.003(2) 0.013(3)
C128 0.054(3) 0.037(3) 0.042(3) 0.008(2) 0.003(2) 0.002(2)
C129 0.042(3) 0.025(2) 0.037(3) 0.0006(19) 0.000(2) 0.002(2)
C130 0.032(3) 0.069(4) 0.039(3) 0.016(3) -0.004(2) -0.014(3)
C131 0.022(2) 0.023(2) 0.041(3) -0.0025(19) 0.0024(18) 0.0005(18)
C132 0.038(3) 0.057(4) 0.076(4) 0.032(3) -0.017(3) -0.016(3)
C133 0.037(3) 0.060(4) 0.113(6) 0.025(4) -0.012(3) -0.024(3)
C134 0.026(2) 0.055(3) 0.070(4) -0.015(3) -0.015(3) -0.007(2)
C135 0.046(3) 0.086(4) 0.045(3) 0.013(3) -0.024(3) -0.014(3)
P1 0.0192(5) 0.0178(5) 0.0302(6) -0.0013(4) 0.0006(4) -0.0026(4)
Cl1 0.484(7) 0.168(3) 0.255(4) -0.146(3) 0.310(5) -0.212(4)

loop_
_atom_type_symbol
_atom_type_scat_dispersion_real
_atom_type_scat_dispersion_imag
_atom_type_scat_Cromer_Mann_a1
_atom_type_scat_Cromer_Mann_b1
_atom_type_scat_Cromer_Mann_a2
_atom_type_scat_Cromer_Mann_b2
_atom_type_scat_Cromer_Mann_a3
_atom_type_scat_Cromer_Mann_b3
_atom_type_scat_Cromer_Mann_a4
_atom_type_scat_Cromer_Mann_b4
_atom_type_scat_Cromer_Mann_c
_atom_type_scat_source
C 0.0033 0.0016 2.3100 20.8439 1.0200 10.2075 1.5886 0.5687 0.8650 51.6512 0.2156 'International Tables Vol C 4.2.6.8 and 6.1.1.4'
H 0.0000 0.0000 0.4930 10.5109 0.3229 26.1257 0.1402 3.1424 0.0408 57.7998 0.0030 'International Tables Vol C 4.2.6.8 and 6.1.1.4'
N 0.0061 0.0033 12.2126 0.0057 3.1322 9.8933 2.0125 28.9975 1.1663 0.5826 -11.5290 'International Tables Vol C 4.2.6.8 and 6.1.1.4'
O 0.0106 0.0060 3.0485 13.2771 2.2868 5.7011 1.5463 0.3239 0.8670 32.9089 0.2508 'International Tables Vol C 4.2.6.8 and 6.1.1.4'
Cl 0.1484 0.1585 11.4604 0.0104 7.1964 1.1662 6.2556 18.5194 1.6455 47.7784 -9.5574 'International Tables Vol C 4.2.6.8 and 6.1.1.4'
Pd -0.9988 1.0072 19.3319 0.6987 15.5017 7.9893 5.2954 25.2052 0.6058 76.8986 5.2659 'International Tables Vol C 4.2.6.8 and 6.1.1.4'
P 0.1023 0.0942 6.4345 1.9067 4.1791 27.1570 1.7800 0.5260 1.4908 68.1645 1.1149 'International Tables Vol C 4.2.6.8 and 6.1.1.4'

loop_
_geom_angle_atom_site_label_1
_geom_angle_atom_site_label_2
_geom_angle_atom_site_label_3
_geom_angle
_geom_angle_publ_flag
Cl3 Pd1 Cl7 88.72(4) yes
Cl3 Pd1 P10 173.08(4) yes
Cl7 Pd1 P10 84.39(4) yes
Cl3 Pd1 P15 90.93(4) yes
Cl7 Pd1 P15 178.11(4) yes
P10 Pd1 P15 95.93(4) yes
Pd1 P10 C17 111.76(13) yes
Pd1 P10 C91 119.92(12) yes
C17 P10 C91 100.00(17) yes
Pd1 P10 C119 113.24(13) yes
C17 P10 C119 107.80(19) yes
C91 P10 C119 102.72(18) yes
Pd1 P15 C82 113.76(14) yes
Pd1 P15 C106 112.52(13) yes
C82 P15 C106 106.02(19) yes
Pd1 P15 C112 116.54(13) yes
C82 P15 C112 103.86(18) yes
C106 P15 C112 102.96(19) yes
P10 C17 C18 118.5(3) yes
P10 C17 C22 122.6(3) yes
C18 C17 C22 118.8(4) yes
C17 C18 C19 119.9(5) yes
C17 C18 H181 119.2 no
C19 C18 H181 120.9 no
C18 C19 C20 121.1(5) yes
C18 C19 H191 119.5 no
C20 C19 H191 119.4 no
C19 C20 C21 119.0(5) yes
C19 C20 H201 120.6 no
C21 C20 H201 120.3 no
C20 C21 C22 120.9(5) yes
C20 C21 H211 119.2 no
C22 C21 H211 119.9 no
C21 C22 C17 120.2(5) yes
C21 C22 H221 120.0 no
C17 C22 H221 119.8 no
P24 Pd23 Cl29 91.93(4) yes
P24 Pd23 Cl32 173.48(5) yes
Cl29 Pd23 Cl32 89.90(5) yes
P24 Pd23 P1 94.33(4) yes
Cl29 Pd23 P1 170.68(5) yes
Cl32 Pd23 P1 84.64(4) yes
Pd23 P24 C37 116.74(14) yes
Pd23 P24 C43 111.94(13) yes
C37 P24 C43 102.08(18) yes
Pd23 P24 C67 113.44(15) yes
C37 P24 C67 104.8(2) yes
C43 P24 C67 106.8(2) yes
N50 N36 C52 108.6(3) yes
P24 C37 C38 119.6(3) yes
P24 C37 C42 120.9(3) yes
C38 C37 C42 119.5(4) yes
C37 C38 C39 119.6(5) yes
C37 C38 H381 120.2 no
C39 C38 H381 120.2 no
C38 C39 C40 121.4(5) yes
C38 C39 H391 119.4 no
C40 C39 H391 119.2 no
C39 C40 C41 119.1(5) yes
C39 C40 H401 120.7 no
C41 C40 H401 120.3 no
C40 C41 C42 120.8(5) yes
C40 C41 H411 119.3 no
C42 C41 H411 119.8 no
C37 C42 C41 119.6(5) yes
C37 C42 H421 120.2 no
C41 C42 H421 120.3 no
P24 C43 N44 122.4(3) yes
P24 C43 C47 128.7(3) yes
N44 C43 C47 108.6(4) yes
C43 N44 N45 108.8(4) yes
N44 N45 N46 108.1(3) yes
N45 N46 C47 110.4(3) yes
N45 N46 C60 119.9(3) yes
C47 N46 C60 129.6(4) yes
C43 C47 N46 104.0(4) yes
C43 C47 C48 126.8(4) yes
N46 C47 C48 129.2(4) yes
C47 C48 N49 128.5(4) yes
C47 C48 C52 126.4(4) yes
N49 C48 C52 104.2(3) yes
C48 N49 N50 110.0(3) yes
C48 N49 C53 131.2(4) yes
N50 N49 C53 118.6(4) yes
N49 N50 N36 108.2(3) yes
C48 C52 N36 108.9(3) yes
C48 C52 P1 127.5(3) yes
N36 C52 P1 123.3(3) yes
N49 C53 C54 115.1(4) yes
N49 C53 H531 107.3 no
C54 C53 H531 109.8 no
N49 C53 H532 108.3 no
C54 C53 H532 106.6 no
H531 C53 H532 109.8 no
C53 C54 C55 120.3(4) yes
C53 C54 C59 120.7(5) yes
C55 C54 C59 118.9(5) yes
C54 C55 C56 120.6(4) yes
C54 C55 H551 119.6 no
C56 C55 H551 119.8 no
C55 C56 C57 119.9(5) yes
C55 C56 H561 120.3 no
C57 C56 H561 119.8 no
C56 C57 C58 119.5(5) yes
C56 C57 H571 120.3 no
C58 C57 H571 120.1 no
C57 C58 C59 120.6(5) yes
C57 C58 H581 119.5 no
C59 C58 H581 119.9 no
C58 C59 C54 120.4(5) yes
C58 C59 H591 120.4 no
C54 C59 H591 119.2 no
N46 C60 C61 114.2(4) yes
N46 C60 H601 107.8 no
C61 C60 H601 108.3 no
N46 C60 H602 108.1 no
C61 C60 H602 108.2 no
H601 C60 H602 110.2 no
C60 C61 C62 117.3(5) yes
C60 C61 C66 122.2(4) yes
C62 C61 C66 120.2(5) yes
C61 C62 C63 119.8(6) yes
C61 C62 H621 120.1 no
C63 C62 H621 120.1 no
C62 C63 C64 120.8(6) yes
C62 C63 H631 119.3 no
C64 C63 H631 119.8 no
C63 C64 C65 119.9(6) yes
C63 C64 H641 120.5 no
C65 C64 H641 119.5 no
C64 C65 C66 119.4(6) yes
C64 C65 H651 121.3 no
C66 C65 H651 119.3 no
C65 C66 C61 119.8(6) yes
C65 C66 H661 119.9 no
C61 C66 H661 120.3 no
P24 C67 C68 121.6(3) yes
P24 C67 C72 117.9(4) yes
C68 C67 C72 120.2(4) yes
C67 C68 C69 119.6(5) yes
C67 C68 H681 120.3 no
C69 C68 H681 120.1 no
C68 C69 C70 121.0(5) yes
C68 C69 H691 119.9 no
C70 C69 H691 119.1 no
C69 C70 C71 119.5(5) yes
C69 C70 H701 120.4 no
C71 C70 H701 120.0 no
C70 C71 C72 120.6(5) yes
C70 C71 H711 121.0 no
C72 C71 H711 118.4 no
C71 C72 C67 119.0(5) yes
C71 C72 H721 120.0 no
C67 C72 H721 120.9 no
Cl73 C74 Cl75 108.7(3) yes
Cl73 C74 Cl76 111.8(3) yes
Cl75 C74 Cl76 110.5(3) yes
Cl73 C74 H741 109.0 no
Cl75 C74 H741 107.8 no
Cl76 C74 H741 108.8 no
Cl77 C78 Cl79 111.1(3) yes
Cl77 C78 Cl1 108.4(4) yes
Cl79 C78 Cl1 115.3(5) yes
Cl77 C78 H781 107.3 no
Cl79 C78 H781 107.0 no
Cl1 C78 H781 107.5 no
P15 C82 N83 124.5(3) yes
P15 C82 C86 126.8(3) yes
N83 C82 C86 108.4(4) yes
C82 N83 N84 108.4(3) yes
N83 N84 N85 108.5(3) yes
N84 N85 C86 109.8(3) yes
N84 N85 C99 119.7(3) yes
C86 N85 C99 130.1(3) yes
C82 C86 N85 105.0(3) yes
C82 C86 C87 128.0(4) yes
N85 C86 C87 127.0(3) yes
C86 C87 N88 125.6(3) yes
C86 C87 C91 128.9(3) yes
N88 C87 C91 104.7(3) yes
C87 N88 N89 110.2(3) yes
C87 N88 C92 130.4(3) yes
N89 N88 C92 119.3(3) yes
N88 N89 N90 108.2(3) yes
N89 N90 C91 108.7(3) yes
P10 C91 C87 129.9(3) yes
P10 C91 N90 121.8(3) yes
C87 C91 N90 108.2(3) yes
N88 C92 C93 113.1(3) yes
N88 C92 H921 107.6 no
C93 C92 H921 109.0 no
N88 C92 H922 108.6 no
C93 C92 H922 108.9 no
H921 C92 H922 109.6 no
C92 C93 C94 119.7(4) yes
C92 C93 C98 121.5(4) yes
C94 C93 C98 118.7(5) yes
C93 C94 C95 120.5(5) yes
C93 C94 H941 119.1 no
C95 C94 H941 120.4 no
C94 C95 C96 119.4(6) yes
C94 C95 H951 120.0 no
C96 C95 H951 120.6 no
C95 C96 C97 121.4(5) yes
C95 C96 H961 119.3 no
C97 C96 H961 119.3 no
C96 C97 C98 119.0(6) yes
C96 C97 H971 120.3 no
C98 C97 H971 120.7 no
C97 C98 C93 120.9(5) yes
C97 C98 H981 120.0 no
C93 C98 H981 119.1 no
N85 C99 C100 110.6(3) yes
N85 C99 H991 109.0 no
C100 C99 H991 110.3 no
N85 C99 H992 109.3 no
C100 C99 H992 109.0 no
H991 C99 H992 108.5 no
C99 C100 C101 121.7(4) yes
C99 C100 C105 120.2(4) yes
C101 C100 C105 118.1(5) yes
C100 C101 C102 120.8(4) yes
C100 C101 H1011 119.7 no
C102 C101 H1011 119.5 no
C101 C102 C103 120.2(5) yes
C101 C102 H1021 119.4 no
C103 C102 H1021 120.4 no
C102 C103 C104 119.6(5) yes
C102 C103 H1031 119.5 no
C104 C103 H1031 120.9 no
C103 C104 C105 120.5(6) yes
C103 C104 H1041 119.4 no
C105 C104 H1041 120.1 no
C104 C105 C100 120.6(5) yes
C104 C105 H1051 120.7 no
C100 C105 H1051 118.8 no
P15 C106 C107 117.5(3) yes
P15 C106 C111 122.8(3) yes
C107 C106 C111 118.8(4) yes
C106 C107 C108 119.8(4) yes
C106 C107 H1071 120.2 no
C108 C107 H1071 120.0 no
C107 C108 C109 120.2(5) yes
C107 C108 H1081 118.8 no
C109 C108 H1081 121.1 no
C108 C109 C110 120.1(5) yes
C108 C109 H1091 120.5 no
C110 C109 H1091 119.4 no
C109 C110 C111 120.8(5) yes
C109 C110 H1101 119.3 no
C111 C110 H1101 119.8 no
C106 C111 C110 120.2(4) yes
C106 C111 H1111 118.8 no
C110 C111 H1111 121.0 no
P15 C112 C113 120.9(3) yes
P15 C112 C117 120.1(3) yes
C113 C112 C117 118.8(4) yes
C112 C113 C114 120.7(5) yes
C112 C113 H1131 119.5 no
C114 C113 H1131 119.8 no
C113 C114 C115 119.5(5) yes
C113 C114 H1141 120.3 no
C115 C114 H1141 120.2 no
C114 C115 C116 121.1(5) yes
C114 C115 H1151 119.9 no
C116 C115 H1151 119.0 no
C115 C116 C117 119.2(5) yes
C115 C116 H1161 120.7 no
C117 C116 H1161 120.0 no
C116 C117 C112 120.6(5) yes
C116 C117 H1171 120.3 no
C112 C117 H1171 119.1 no
C119 C118 C123 119.9(4) yes
C119 C118 H1181 120.8 no
C123 C118 H1181 119.3 no
P10 C119 C118 120.5(3) yes
P10 C119 C120 119.8(3) yes
C118 C119 C120 119.6(4) yes
C119 C120 C121 120.1(4) yes
C119 C120 H1201 119.4 no
C121 C120 H1201 120.5 no
C120 C121 C122 119.8(4) yes
C120 C121 H1211 119.7 no
C122 C121 H1211 120.5 no
C121 C122 C123 120.2(4) yes
C121 C122 H1221 120.3 no
C123 C122 H1221 119.5 no
C118 C123 C122 120.3(4) yes
C118 C123 H1231 119.5 no
C122 C123 H1231 120.2 no
C125 C124 C129 118.1(4) yes
C125 C124 P1 120.1(3) yes
C129 C124 P1 121.7(3) yes
C124 C125 C126 120.9(5) yes
C124 C125 H1251 118.2 no
C126 C125 H1251 120.9 no
C125 C126 C127 120.5(5) yes
C125 C126 H1261 119.8 no
C127 C126 H1261 119.7 no
C126 C127 C128 119.7(5) yes
C126 C127 H1271 120.5 no
C128 C127 H1271 119.8 no
C127 C128 C129 120.4(5) yes
C127 C128 H1281 119.4 no
C129 C128 H1281 120.1 no
C124 C129 C128 120.3(4) yes
C124 C129 H1291 119.1 no
C128 C129 H1291 120.6 no
C131 C130 C135 119.9(5) yes
C131 C130 H1301 119.7 no
C135 C130 H1301 120.3 no
C130 C131 C132 119.1(4) yes
C130 C131 P1 118.7(3) yes
C132 C131 P1 122.1(4) yes
C131 C132 C133 119.4(5) yes
C131 C132 H1321 119.9 no
C133 C132 H1321 120.7 no
C132 C133 C134 121.4(5) yes
C132 C133 H1331 119.0 no
C134 C133 H1331 119.6 no
C133 C134 C135 119.3(5) yes
C133 C134 H1341 120.9 no
C135 C134 H1341 119.9 no
C130 C135 C134 120.8(5) yes
C130 C135 H1351 119.8 no
C134 C135 H1351 119.4 no
C131 P1 C52 100.53(18) yes
C131 P1 C124 110.66(19) yes
C52 P1 C124 102.03(19) yes
C131 P1 Pd23 110.11(14) yes
C52 P1 Pd23 120.20(13) yes
C124 P1 Pd23 112.45(14) yes

loop_
_geom_bond_atom_site_label_1
_geom_bond_atom_site_label_2
_geom_bond_distance
_geom_bond_publ_flag
Pd1 Cl3 2.3250(11) yes
Pd1 Cl7 2.3407(11) yes
Pd1 P10 2.2667(10) yes
Pd1 P15 2.2663(10) yes
P10 C17 1.822(4) yes
P10 C91 1.817(4) yes
P10 C119 1.830(4) yes
P15 C82 1.820(4) yes
P15 C106 1.807(4) yes
P15 C112 1.821(4) yes
C17 C18 1.367(6) yes
C17 C22 1.377(6) yes
C18 C19 1.389(7) yes
C18 H181 0.922 no
C19 C20 1.352(8) yes
C19 H191 0.921 no
C20 C21 1.357(8) yes
C20 H201 0.924 no
C21 C22 1.380(7) yes
C21 H211 0.941 no
C22 H221 0.934 no
Pd23 P24 2.2480(11) yes
Pd23 Cl29 2.3238(12) yes
Pd23 Cl32 2.3386(12) yes
Pd23 P1 2.2609(11) yes
P24 C37 1.822(4) yes
P24 C43 1.823(4) yes
P24 C67 1.809(5) yes
N36 N50 1.311(5) yes
N36 C52 1.355(5) yes
C37 C38 1.397(6) yes
C37 C42 1.386(6) yes
C38 C39 1.370(6) yes
C38 H381 0.935 no
C39 C40 1.368(7) yes
C39 H391 0.932 no
C40 C41 1.384(7) yes
C40 H401 0.935 no
C41 C42 1.381(6) yes
C41 H411 0.926 no
C42 H421 0.924 no
C43 N44 1.351(5) yes
C43 C47 1.390(6) yes
N44 N45 1.311(5) yes
N45 N46 1.345(5) yes
N46 C47 1.357(5) yes
N46 C60 1.477(5) yes
C47 C48 1.444(5) yes
C48 N49 1.363(5) yes
C48 C52 1.379(5) yes
N49 N50 1.349(5) yes
N49 C53 1.478(5) yes
C52 P1 1.821(4) yes
C53 C54 1.496(6) yes
C53 H531 0.976 no
C53 H532 0.962 no
C54 C55 1.382(6) yes
C54 C59 1.372(7) yes
C55 C56 1.386(6) yes
C55 H551 0.926 no
C56 C57 1.371(7) yes
C56 H561 0.930 no
C57 C58 1.372(8) yes
C57 H571 0.930 no
C58 C59 1.381(8) yes
C58 H581 0.936 no
C59 H591 0.926 no
C60 C61 1.504(6) yes
C60 H601 0.961 no
C60 H602 0.962 no
C61 C62 1.366(7) yes
C61 C66 1.376(7) yes
C62 C63 1.378(8) yes
C62 H621 0.934 no
C63 C64 1.371(10) yes
C63 H631 0.936 no
C64 C65 1.372(9) yes
C64 H641 0.927 no
C65 C66 1.402(8) yes
C65 H651 0.925 no
C66 H661 0.936 no
C67 C68 1.387(6) yes
C67 C72 1.392(6) yes
C68 C69 1.379(7) yes
C68 H681 0.936 no
C69 C70 1.380(8) yes
C69 H691 0.927 no
C70 C71 1.378(8) yes
C70 H701 0.938 no
C71 C72 1.398(7) yes
C71 H711 0.941 no
C72 H721 0.930 no
Cl73 C74 1.739(5) yes
C74 Cl75 1.742(6) yes
C74 Cl76 1.737(6) yes
C74 H741 0.971 no
Cl77 C78 1.715(7) yes
C78 Cl79 1.745(8) yes
C78 Cl1 1.712(6) yes
C78 H781 0.974 no
C82 N83 1.360(5) yes
C82 C86 1.377(5) yes
N83 N84 1.311(5) yes
N84 N85 1.345(5) yes
N85 C86 1.355(5) yes
N85 C99 1.472(5) yes
C86 C87 1.454(5) yes
C87 N88 1.355(5) yes
C87 C91 1.381(5) yes
N88 N89 1.347(5) yes
N88 C92 1.483(5) yes
N89 N90 1.308(5) yes
N90 C91 1.365(5) yes
C92 C93 1.503(6) yes
C92 H921 0.968 no
C92 H922 0.961 no
C93 C94 1.383(7) yes
C93 C98 1.373(7) yes
C94 C95 1.379(7) yes
C94 H941 0.924 no
C95 C96 1.371(9) yes
C95 H951 0.934 no
C96 C97 1.352(9) yes
C96 H961 0.934 no
C97 C98 1.395(8) yes
C97 H971 0.924 no
C98 H981 0.924 no
C99 C100 1.509(6) yes
C99 H991 0.958 no
C99 H992 0.961 no
C100 C101 1.373(6) yes
C100 C105 1.376(7) yes
C101 C102 1.392(7) yes
C101 H1011 0.934 no
C102 C103 1.353(7) yes
C102 H1021 0.943 no
C103 C104 1.358(8) yes
C103 H1031 0.930 no
C104 C105 1.386(8) yes
C104 H1041 0.944 no
C105 H1051 0.940 no
C106 C107 1.402(6) yes
C106 C111 1.394(6) yes
C107 C108 1.385(7) yes
C107 H1071 0.927 no
C108 C109 1.374(7) yes
C108 H1081 0.928 no
C109 C110 1.372(7) yes
C109 H1091 0.934 no
C110 C111 1.369(6) yes
C110 H1101 0.929 no
C111 H1111 0.925 no
C112 C113 1.388(6) yes
C112 C117 1.384(6) yes
C113 C114 1.383(6) yes
C113 H1131 0.935 no
C114 C115 1.374(7) yes
C114 H1141 0.927 no
C115 C116 1.371(8) yes
C115 H1151 0.928 no
C116 C117 1.395(6) yes
C116 H1161 0.931 no
C117 H1171 0.933 no
C118 C119 1.392(6) yes
C118 C123 1.379(6) yes
C118 H1181 0.922 no
C119 C120 1.381(6) yes
C120 C121 1.390(6) yes
C120 H1201 0.944 no
C121 C122 1.376(7) yes
C121 H1211 0.922 no
C122 C123 1.377(7) yes
C122 H1221 0.928 no
C123 H1231 0.928 no
C124 C125 1.383(6) yes
C124 C129 1.403(6) yes
C124 P1 1.810(4) yes
C125 C126 1.370(7) yes
C125 H1251 0.931 no
C126 C127 1.366(8) yes
C126 H1261 0.934 no
C127 C128 1.379(7) yes
C127 H1271 0.923 no
C128 C129 1.367(6) yes
C128 H1281 0.928 no
C129 H1291 0.933 no
C130 C131 1.364(6) yes
C130 C135 1.392(6) yes
C130 H1301 0.928 no
C131 C132 1.377(6) yes
C131 P1 1.822(4) yes
C132 C133 1.387(7) yes
C132 H1321 0.930 no
C133 C134 1.346(8) yes
C133 H1331 0.936 no
C134 C135 1.350(8) yes
C134 H1341 0.934 no
C135 H1351 0.924 no

loop_
_geom_hbond_atom_site_label_D
_geom_hbond_atom_site_label_H
_geom_hbond_atom_site_label_A
_geom_hbond_site_symmetry_A
_geom_hbond_angle_DHA
_geom_hbond_distance_DH
_geom_hbond_distance_HA
_geom_hbond_distance_DA
_geom_hbond_publ_flag
C22 H221 C120 . 135.01(15) 0.934 2.545 3.273(7) yes
C59 H591 N44 2_676 150.21(16) 0.926 2.513 3.349(7) yes
C74 H741 N89 4_656 150.11(17) 0.971 2.345 3.223(7) yes
